data_2243433
loop_
_publ_author_name
'Qadir, Adnan M.'
'Kansiz, Sevgi'
'Dege, Necmi'
'Rosair, Georgina M.'
'Iskenderov, Turganbay S.'

_publ_section_title
;
 Crystal structure and Hirshfeld surface analysis of one-dimensional
 copper(II) coordination polymer incorporating succinate and
 tetramethylethylenediamine ligands
;
_journal_coeditor_code PK2626
_journal_issue 7
_journal_name_full 'Acta Crystallographica Section E'
_journal_page_first 1038
_journal_page_last 1041
_journal_paper_doi 10.1107/S2056989020007227
_journal_volume 76
_journal_year 2020
_chemical_formula_iupac '[Cu (C4 H4 O4) (C6 H16 N2)], 4H2 O'
_chemical_formula_moiety 'C10 H20 Cu N2 O4, 4(H2 O)'
_chemical_formula_sum 'C10 H28 Cu N2 O8'
_chemical_formula_weight 367.88
_chemical_name_systematic
'<i>catena</i>-Poly[[[(<i>N</i>,<i>N</i>,<i>N</i>',<i>N</i>'-tetramethylethylenediamine-\k^2^<i>N</i>,<i>N</i>')copper(II)]-\m-succinato-\k^2^<i>O</i>^1^:<i>O</i>^4^] tetrahydrate]'
_space_group_crystal_system monoclinic
_space_group_IT_number 14
_space_group_name_Hall '-P 2yn'
_space_group_name_H-M_alt 'P 1 21/n 1'
_atom_sites_solution_hydrogens mixed
_audit_creation_method SHELXL-2017/1
_cell_angle_alpha 90
_cell_angle_beta 91.160(5)
_cell_angle_gamma 90
_cell_formula_units_Z 4
_cell_length_a 7.1195(4)
_cell_length_b 12.3172(6)
_cell_length_c 19.8590(12)
_cell_measurement_reflns_used 19036
_cell_measurement_temperature 296(2)
_cell_measurement_theta_max 29.94
_cell_measurement_theta_min 1.65
_cell_volume 1741.12(17)
_computing_cell_refinement
;
X-AREA (Stoe & Cie, 2002)
;
_computing_data_collection
;
X-AREA (Stoe & Cie, 2002)
;
_computing_data_reduction
;
X-RED32 (Stoe & Cie, 2002)
;
_computing_molecular_graphics
;
<i>OLEX2</i> (Dolomanov <i>et al.</i>,  2009)
;
_computing_publication_material
;
<i>OLEX2</i> (Dolomanov <i>et al.</i>,  2009)
;
_computing_structure_refinement
;
<i>SHELXL2018/3</i> (Sheldrick, 2015b)
;
_computing_structure_solution
;
<i>SHELXT2017/1</i> (Sheldrick, 2015a)
;
_diffrn_ambient_temperature 293(2)
_diffrn_detector_area_resol_mean 6.67
_diffrn_measured_fraction_theta_full 1.000
_diffrn_measured_fraction_theta_max 1.000
_diffrn_measurement_device_type 'Stoe IPDS 2'
_diffrn_measurement_method 'rotation method'
_diffrn_radiation_type MoK\a
_diffrn_radiation_wavelength 0.71073
_diffrn_reflns_av_R_equivalents 0.0331
_diffrn_reflns_av_unetI/netI 0.0249
_diffrn_reflns_limit_h_max 8
_diffrn_reflns_limit_h_min -8
_diffrn_reflns_limit_k_max 15
_diffrn_reflns_limit_k_min -14
_diffrn_reflns_limit_l_max 24
_diffrn_reflns_limit_l_min -24
_diffrn_reflns_number 12278
_diffrn_reflns_theta_full 25.242
_diffrn_reflns_theta_max 26.000
_diffrn_reflns_theta_min 1.946
_exptl_absorpt_coefficient_mu 1.289
_exptl_absorpt_correction_T_max 0.8103
_exptl_absorpt_correction_T_min 0.6447
_exptl_absorpt_correction_type integration
_exptl_absorpt_process_details
;
(X-RED32; Stoe & Cie, 2002)
;
_exptl_crystal_colour blue
_exptl_crystal_density_diffrn 1.403
_exptl_crystal_description stick
_exptl_crystal_F_000 780
_exptl_crystal_size_max 0.61
_exptl_crystal_size_mid 0.33
_exptl_crystal_size_min 0.17
_refine_diff_density_max 0.280
_refine_diff_density_min -0.264
_refine_ls_extinction_method none
_refine_ls_goodness_of_fit_ref 1.041
_refine_ls_hydrogen_treatment mixed
_refine_ls_matrix_type full
_refine_ls_number_parameters 233
_refine_ls_number_reflns 3427
_refine_ls_number_restraints 10
_refine_ls_restrained_S_all 1.040
_refine_ls_R_factor_all 0.0439
_refine_ls_R_factor_gt 0.0338
_refine_ls_shift/su_max 0.001
_refine_ls_shift/su_mean 0.000
_refine_ls_structure_factor_coef Fsqd
_refine_ls_weighting_details 'w=1/[\s^2^(Fo^2^)+(0.0560P)^2^+0.2662P] where P=(Fo^2^+2Fc^2^)/3'
_refine_ls_weighting_scheme calc
_refine_ls_wR_factor_gt 0.0874
_refine_ls_wR_factor_ref 0.0914
_reflns_number_gt 2864
_reflns_number_total 3427
_reflns_threshold_expression 'I > 2\s(I)'
_cod_data_source_file pk2626sup1.cif
_cod_data_source_block I
_cod_database_code 2243433
_shelx_space_group_comment
;
The symmetry employed for this shelxl refinement is uniquely defined
by the following loop, which should always be used as a source of
symmetry information in preference to the above space-group names.
They are only intended as comments.
;

loop_
_space_group_symop_operation_xyz
'x, y, z'
'-x+1/2, y+1/2, -z+1/2'
'-x, -y, -z'
'x-1/2, -y-1/2, z-1/2'

loop_
_atom_site_type_symbol
_atom_site_label
_atom_site_fract_x
_atom_site_fract_y
_atom_site_fract_z
_atom_site_U_iso_or_equiv
_atom_site_adp_type
_atom_site_calc_flag
_atom_site_occupancy
_atom_site_disorder_assembly
_atom_site_disorder_group
Cu Cu1 0.21554(4) 0.28617(2) 0.62467(2) 0.03940(11) Uani d 1 . .
O O1 0.3640(2) 0.41083(14) 0.59461(8) 0.0471(4) Uani d 1 . .
O O2 0.5331(3) 0.34615(16) 0.67869(10) 0.0581(5) Uani d 1 . .
O O3 1.0718(2) 0.38395(14) 0.68503(8) 0.0457(4) Uani d 1 . .
O O4 0.9260(3) 0.37395(14) 0.58714(8) 0.0512(4) Uani d 1 . .
O O7 0.6289(4) 0.3189(3) 0.81373(13) 0.1013(10) Uani d 1 . .
H H7A 0.604(7) 0.321(5) 0.7735(10) 0.152 Uiso d 1 . .
H H7B 0.535(4) 0.302(4) 0.834(2) 0.152 Uiso d 1 . .
O O8 0.9959(4) 0.3821(3) 0.82634(12) 0.0839(7) Uani d 1 . .
H H8C 1.023(7) 0.387(4) 0.7861(12) 0.126 Uiso d 1 . .
H H8D 0.892(4) 0.353(4) 0.826(3) 0.126 Uiso d 1 . .
N N1 0.1142(4) 0.14824(18) 0.66575(12) 0.0592(6) Uani d 1 . .
N N2 0.3026(3) 0.19183(18) 0.54703(11) 0.0545(5) Uani d 1 . .
C C1 0.2261(7) 0.1220(4) 0.7259(2) 0.1078(15) Uani d 1 . .
H H1A 0.356188 0.117338 0.714512 0.129 Uiso calc 0.495(18) . .
H H1B 0.210105 0.177807 0.759095 0.129 Uiso calc 0.495(18) . .
H H1C 0.185516 0.053701 0.743793 0.129 Uiso calc 0.495(18) . .
H H1D 0.145018 0.115226 0.763755 0.129 Uiso calc 0.505(18) . .
H H1E 0.291101 0.054757 0.719171 0.129 Uiso calc 0.505(18) . .
H H1F 0.315690 0.178863 0.734474 0.129 Uiso calc 0.505(18) . .
C C2 -0.0839(5) 0.1548(3) 0.6849(3) 0.1029(15) Uani d 1 . .
H H2A -0.160188 0.172027 0.645981 0.124 Uiso calc 0.505(18) . .
H H2B -0.122672 0.086297 0.703029 0.124 Uiso calc 0.505(18) . .
H H2C -0.098082 0.210404 0.718331 0.124 Uiso calc 0.505(18) . .
H H2D -0.093773 0.140458 0.732246 0.124 Uiso calc 0.495(18) . .
H H2E -0.131289 0.226188 0.675199 0.124 Uiso calc 0.495(18) . .
H H2F -0.155879 0.102082 0.659896 0.124 Uiso calc 0.495(18) . .
C C3 0.086(3) 0.0712(12) 0.6087(8) 0.085(4) Uani d 0.495(18) A 1
H H3A -0.018047 0.093743 0.579712 0.102 Uiso calc 0.495(18) A 1
H H3B 0.062106 -0.001667 0.624964 0.102 Uiso calc 0.495(18) A 1
C C3A 0.179(2) 0.0582(10) 0.6193(8) 0.077(3) Uani d 0.505(18) A 2
H H3AA 0.302001 0.033292 0.633975 0.093 Uiso calc 0.505(18) A 2
H H3AB 0.092507 -0.002668 0.622077 0.093 Uiso calc 0.505(18) A 2
C C4 0.276(3) 0.0761(8) 0.5704(6) 0.079(3) Uani d 0.495(18) A 1
H H4A 0.378964 0.054535 0.600078 0.095 Uiso calc 0.495(18) A 1
H H4B 0.271645 0.027282 0.532075 0.095 Uiso calc 0.495(18) A 1
C C4A 0.187(2) 0.0950(11) 0.5496(7) 0.087(4) Uani d 0.505(18) A 2
H H4AA 0.239477 0.038474 0.521768 0.105 Uiso calc 0.505(18) A 2
H H4AB 0.060916 0.111090 0.532601 0.105 Uiso calc 0.505(18) A 2
C C5 0.2202(9) 0.2343(5) 0.4859(2) 0.144(3) Uani d 1 . .
H H5A 0.086425 0.238681 0.490305 0.173 Uiso calc 0.495(18) A 1
H H5B 0.269870 0.305336 0.477526 0.173 Uiso calc 0.495(18) A 1
H H5C 0.249344 0.187114 0.449077 0.173 Uiso calc 0.495(18) A 1
H H5D 0.317334 0.248739 0.454300 0.173 Uiso calc 0.505(18) A 1
H H5E 0.133889 0.182085 0.467080 0.173 Uiso calc 0.505(18) A 1
H H5F 0.154415 0.300307 0.495528 0.173 Uiso calc 0.505(18) A 1
C C6 0.5040(6) 0.1852(4) 0.5403(3) 0.1154(17) Uani d 1 . .
H H6A 0.559369 0.156878 0.581131 0.138 Uiso calc 0.505(18) . .
H H6B 0.533023 0.138122 0.503435 0.138 Uiso calc 0.505(18) . .
H H6C 0.553549 0.256345 0.531883 0.138 Uiso calc 0.505(18) . .
H H6D 0.537925 0.210685 0.496501 0.138 Uiso calc 0.495(18) . .
H H6E 0.564271 0.229441 0.574198 0.138 Uiso calc 0.495(18) . .
H H6F 0.543745 0.111219 0.545750 0.138 Uiso calc 0.495(18) . .
C C7 0.5046(3) 0.41647(19) 0.63531(12) 0.0424(5) Uani d 1 . .
C C8 0.6324(4) 0.51218(19) 0.62714(14) 0.0484(6) Uani d 1 . .
H H8A 0.566631 0.577064 0.641138 0.058 Uiso calc 1 . .
H H8B 0.659682 0.520189 0.579733 0.058 Uiso calc 1 . .
C C9 0.8161(4) 0.5050(2) 0.66639(14) 0.0510(6) Uani d 1 . .
H H9A 0.882166 0.573443 0.662250 0.061 Uiso calc 1 . .
H H9B 0.789224 0.494519 0.713636 0.061 Uiso calc 1 . .
C C10 0.9432(3) 0.41491(19) 0.64394(12) 0.0409(5) Uani d 1 . .
O O5 0.7915(5) 0.3966(2) 0.45643(13) 0.1012(10) Uani d 1 . .
H H5G 0.751(8) 0.454(3) 0.443(3) 0.152 Uiso d 1 . .
H H5H 0.827(8) 0.399(5) 0.4946(13) 0.152 Uiso d 1 . .
O O6 0.8144(4) 0.2050(2) 0.39169(17) 0.0906(8) Uani d 1 . .
H H6G 0.801(7) 0.263(3) 0.411(2) 0.136 Uiso d 1 . .
H H6H 0.715(5) 0.197(4) 0.369(2) 0.136 Uiso d 1 . .

loop_
_atom_site_aniso_label
_atom_site_aniso_U_11
_atom_site_aniso_U_22
_atom_site_aniso_U_33
_atom_site_aniso_U_12
_atom_site_aniso_U_13
_atom_site_aniso_U_23
Cu1 0.03491(16) 0.04272(17) 0.04064(16) 0.00251(12) 0.00232(10) 0.00379(11)
O1 0.0359(9) 0.0524(9) 0.0529(9) 0.0013(7) -0.0021(7) 0.0085(7)
O2 0.0532(11) 0.0621(11) 0.0589(11) -0.0009(9) -0.0042(8) 0.0186(9)
O3 0.0373(9) 0.0555(10) 0.0443(9) 0.0048(7) -0.0012(7) -0.0012(7)
O4 0.0481(10) 0.0573(10) 0.0482(9) 0.0097(8) -0.0044(7) -0.0052(8)
O7 0.0633(15) 0.182(3) 0.0581(14) -0.0182(18) -0.0042(11) 0.0190(17)
O8 0.0686(15) 0.124(2) 0.0586(12) -0.0156(14) -0.0081(11) 0.0052(14)
N1 0.0668(15) 0.0447(11) 0.0665(14) 0.0005(11) 0.0140(11) 0.0083(10)
N2 0.0558(13) 0.0586(13) 0.0494(12) 0.0057(10) 0.0066(10) -0.0055(10)
C1 0.115(3) 0.107(3) 0.101(3) 0.013(3) -0.002(2) 0.059(3)
C2 0.068(2) 0.078(2) 0.164(4) -0.0142(19) 0.028(2) 0.037(3)
C3 0.101(10) 0.061(6) 0.095(7) -0.012(7) 0.034(8) -0.005(5)
C3A 0.076(7) 0.045(4) 0.112(8) 0.000(5) 0.020(7) 0.004(4)
C4 0.116(10) 0.055(4) 0.069(6) 0.017(5) 0.026(6) -0.002(4)
C4A 0.096(8) 0.066(6) 0.100(8) -0.023(5) 0.011(6) -0.031(6)
C5 0.208(6) 0.169(5) 0.055(2) 0.100(5) -0.035(3) -0.033(3)
C6 0.067(2) 0.148(4) 0.132(4) 0.014(3) 0.026(2) -0.067(3)
C7 0.0361(12) 0.0459(12) 0.0453(12) 0.0079(10) 0.0072(9) 0.0023(10)
C8 0.0395(13) 0.0412(12) 0.0646(15) 0.0047(10) 0.0023(11) 0.0016(11)
C9 0.0414(13) 0.0450(13) 0.0664(16) 0.0019(11) -0.0021(11) -0.0103(11)
C10 0.0337(12) 0.0433(11) 0.0459(12) -0.0035(9) 0.0034(9) 0.0006(10)
O5 0.170(3) 0.0614(13) 0.0705(15) 0.0345(16) -0.0484(17) -0.0091(12)
O6 0.0686(16) 0.0971(19) 0.106(2) 0.0074(14) 0.0017(13) -0.0434(15)

loop_
_atom_type_symbol
_atom_type_description
_atom_type_scat_dispersion_real
_atom_type_scat_dispersion_imag
_atom_type_scat_source
C C 0.0033 0.0016 'International Tables Vol C Tables 4.2.6.8 and 6.1.1.4'
H H 0.0000 0.0000 'International Tables Vol C Tables 4.2.6.8 and 6.1.1.4'
Cu Cu 0.3201 1.2651 'International Tables Vol C Tables 4.2.6.8 and 6.1.1.4'
N N 0.0061 0.0033 'International Tables Vol C Tables 4.2.6.8 and 6.1.1.4'
O O 0.0106 0.0060 'International Tables Vol C Tables 4.2.6.8 and 6.1.1.4'

loop_
_geom_angle_atom_site_label_1
_geom_angle_atom_site_label_2
_geom_angle_atom_site_label_3
_geom_angle_site_symmetry_1
_geom_angle_site_symmetry_3
_geom_angle
_geom_angle_publ_flag
O1 Cu1 O3 . 1_455 89.80(7) y
O1 Cu1 O4 . 1_455 91.00(7) y
O1 Cu1 N1 . . 167.77(9) y
O1 Cu1 N2 . . 92.40(8) y
O1 Cu1 C10 . 1_455 88.56(7) ?
O3 Cu1 O4 1_455 1_455 58.26(6) ?
O3 Cu1 N1 1_455 . 94.20(8) y
O3 Cu1 N2 1_455 . 165.06(8) y
O3 Cu1 C10 1_455 1_455 29.61(7) ?
O4 Cu1 C10 1_455 1_455 28.77(6) ?
N1 Cu1 O4 . 1_455 100.93(8) ?
N1 Cu1 N2 . . 86.72(9) ?
N1 Cu1 C10 . 1_455 100.59(9) ?
N2 Cu1 O4 . 1_455 106.90(8) ?
N2 Cu1 C10 . 1_455 135.64(9) ?
C7 O1 Cu1 . . 105.67(14) ?
C10 O3 Cu1 . 1_655 99.60(14) ?
C10 O4 Cu1 . 1_655 80.46(14) ?
H7A O7 H7B . . 109(2) ?
H8C O8 H8D . . 105(5) ?
C1 N1 Cu1 . . 108.8(2) ?
C1 N1 C2 . . 108.1(3) ?
C1 N1 C3 . . 123.0(8) ?
C1 N1 C3A . . 99.7(6) ?
C2 N1 Cu1 . . 114.2(2) ?
C2 N1 C3 . . 96.8(7) ?
C2 N1 C3A . . 120.0(6) ?
C3 N1 Cu1 . . 105.8(5) ?
C3A N1 Cu1 . . 104.7(5) ?
C4 N2 Cu1 . . 105.2(4) ?
C4A N2 Cu1 . . 105.0(5) ?
C5 N2 Cu1 . . 107.9(2) ?
C5 N2 C4 . . 123.4(8) ?
C5 N2 C4A . . 96.1(8) ?
C5 N2 C6 . . 109.4(4) ?
C6 N2 Cu1 . . 114.8(2) ?
C6 N2 C4 . . 96.2(7) ?
C6 N2 C4A . . 121.6(7) ?
N1 C1 H1A . . 109.5 ?
N1 C1 H1B . . 109.5 ?
N1 C1 H1C . . 109.5 ?
H1A C1 H1B . . 109.5 ?
H1A C1 H1C . . 109.5 ?
H1B C1 H1C . . 109.5 ?
H1D C1 H1E . . 109.5 ?
H1D C1 H1F . . 109.5 ?
H1E C1 H1F . . 109.5 ?
N1 C2 H2A . . 109.5 ?
N1 C2 H2B . . 109.5 ?
N1 C2 H2C . . 109.5 ?
H2A C2 H2B . . 109.5 ?
H2A C2 H2C . . 109.5 ?
H2B C2 H2C . . 109.5 ?
H2D C2 H2E . . 109.5 ?
H2D C2 H2F . . 109.5 ?
H2E C2 H2F . . 109.5 ?
N1 C3 H3A . . 111.0 ?
N1 C3 H3B . . 111.0 ?
N1 C3 C4 . . 104.0(13) ?
H3A C3 H3B . . 109.0 ?
C4 C3 H3A . . 111.0 ?
C4 C3 H3B . . 111.0 ?
N1 C3A H3AA . . 109.3 ?
N1 C3A H3AB . . 109.3 ?
H3AA C3A H3AB . . 108.0 ?
C4A C3A N1 . . 111.5(11) ?
C4A C3A H3AA . . 109.3 ?
C4A C3A H3AB . . 109.3 ?
N2 C4 C3 . . 107.6(10) ?
N2 C4 H4A . . 110.2 ?
N2 C4 H4B . . 110.2 ?
C3 C4 H4A . . 110.2 ?
C3 C4 H4B . . 110.2 ?
H4A C4 H4B . . 108.5 ?
N2 C4A C3A . . 108.8(11) ?
N2 C4A H4AA . . 109.9 ?
N2 C4A H4AB . . 109.9 ?
C3A C4A H4AA . . 109.9 ?
C3A C4A H4AB . . 109.9 ?
H4AA C4A H4AB . . 108.3 ?
N2 C5 H5A . . 109.5 ?
N2 C5 H5B . . 109.5 ?
N2 C5 H5C . . 109.5 ?
H5A C5 H5B . . 109.5 ?
H5A C5 H5C . . 109.5 ?
H5B C5 H5C . . 109.5 ?
H5D C5 H5E . . 109.5 ?
H5D C5 H5F . . 109.5 ?
H5E C5 H5F . . 109.5 ?
N2 C6 H6A . . 109.5 ?
N2 C6 H6B . . 109.5 ?
N2 C6 H6C . . 109.5 ?
H6A C6 H6B . . 109.5 ?
H6A C6 H6C . . 109.5 ?
H6B C6 H6C . . 109.5 ?
H6D C6 H6E . . 109.5 ?
H6D C6 H6F . . 109.5 ?
H6E C6 H6F . . 109.5 ?
O1 C7 C8 . . 116.4(2) ?
O2 C7 O1 . . 121.3(2) ?
O2 C7 C8 . . 122.3(2) ?
C7 C8 H8A . . 108.6 ?
C7 C8 H8B . . 108.6 ?
C7 C8 C9 . . 114.7(2) ?
H8A C8 H8B . . 107.6 ?
C9 C8 H8A . . 108.6 ?
C9 C8 H8B . . 108.6 ?
C8 C9 H9A . . 108.7 ?
C8 C9 H9B . . 108.7 ?
H9A C9 H9B . . 107.6 ?
C10 C9 C8 . . 114.2(2) ?
C10 C9 H9A . . 108.7 ?
C10 C9 H9B . . 108.7 ?
O3 C10 Cu1 . 1_655 50.79(11) ?
O3 C10 C9 . . 117.4(2) ?
O4 C10 Cu1 . 1_655 70.77(13) ?
O4 C10 O3 . . 121.2(2) ?
O4 C10 C9 . . 121.4(2) ?
C9 C10 Cu1 . 1_655 166.01(17) ?
H5G O5 H5H . . 113(5) ?
H6G O6 H6H . . 105(3) ?

loop_
_geom_bond_atom_site_label_1
_geom_bond_atom_site_label_2
_geom_bond_site_symmetry_2
_geom_bond_distance
_geom_bond_publ_flag
Cu1 O1 . 1.9639(17) y
Cu1 O3 1_455 1.9958(16) y
Cu1 O4 1_455 2.4315(17) y
Cu1 N1 . 2.024(2) y
Cu1 N2 . 2.038(2) y
Cu1 C10 1_455 2.540(2) ?
O1 C7 . 1.275(3) y
O2 C7 . 1.236(3) y
O3 C10 . 1.273(3) y
O4 C10 . 1.239(3) y
O7 H7A . 0.815(19) ?
O7 H7B . 0.812(10) ?
O8 H8C . 0.828(19) ?
O8 H8D . 0.827(19) ?
N1 C1 . 1.459(5) y
N1 C2 . 1.470(4) ?
N1 C3 . 1.489(14) ?
N1 C3A . 1.520(14) ?
N2 C4 . 1.513(10) ?
N2 C4A . 1.453(11) ?
N2 C5 . 1.436(5) ?
N2 C6 . 1.445(4) ?
C1 H1A . 0.9600 ?
C1 H1B . 0.9600 ?
C1 H1C . 0.9600 ?
C1 H1D . 0.9600 ?
C1 H1E . 0.9600 ?
C1 H1F . 0.9600 ?
C2 H2A . 0.9600 ?
C2 H2B . 0.9600 ?
C2 H2C . 0.9600 ?
C2 H2D . 0.9600 ?
C2 H2E . 0.9600 ?
C2 H2F . 0.9600 ?
C3 H3A . 0.9700 ?
C3 H3B . 0.9700 ?
C3 C4 . 1.56(2) ?
C3A H3AA . 0.9700 ?
C3A H3AB . 0.9700 ?
C3A C4A . 1.46(2) ?
C4 H4A . 0.9700 ?
C4 H4B . 0.9700 ?
C4A H4AA . 0.9700 ?
C4A H4AB . 0.9700 ?
C5 H5A . 0.9600 ?
C5 H5B . 0.9600 ?
C5 H5C . 0.9600 ?
C5 H5D . 0.9600 ?
C5 H5E . 0.9600 ?
C5 H5F . 0.9600 ?
C6 H6A . 0.9600 ?
C6 H6B . 0.9600 ?
C6 H6C . 0.9600 ?
C6 H6D . 0.9600 ?
C6 H6E . 0.9600 ?
C6 H6F . 0.9600 ?
C7 C8 . 1.500(3) ?
C8 H8A . 0.9700 ?
C8 H8B . 0.9700 ?
C8 C9 . 1.512(3) ?
C9 H9A . 0.9700 ?
C9 H9B . 0.9700 ?
C9 C10 . 1.504(3) ?
O5 H5G . 0.80(2) ?
O5 H5H . 0.794(19) ?
O6 H6G . 0.821(19) ?
O6 H6H . 0.835(19) ?

loop_
_geom_hbond_atom_site_label_D
_geom_hbond_atom_site_label_H
_geom_hbond_atom_site_label_A
_geom_hbond_site_symmetry_A
_geom_hbond_distance_DH
_geom_hbond_distance_HA
_geom_hbond_distance_DA
_geom_hbond_angle_DHA
_geom_hbond_publ_flag
O5 H5H O4 . 0.794(19) 1.98(2) 2.763(3) 169(6) yes
O6 H6G O5 . 0.821(19) 1.875(19) 2.694(3) 175(5) yes
O7 H7A O2 . 0.815(19) 1.96(2) 2.774(3) 172(6) yes
O8 H8C O3 . 0.828(19) 2.04(2) 2.869(3) 173(5) yes
O8 H8D O7 . 0.827(19) 1.93(2) 2.733(4) 165(5) yes
O7 H7B O6 4_566 0.812(10) 1.965(16) 2.763(4) 167(6) yes
O5 H5G O1 3_666 0.80(2) 2.00(2) 2.799(3) 176(6) yes
O6 H6H O8 4_565 0.835(19) 2.01(2) 2.803(4) 157(5) yes

loop_
_geom_torsion_atom_site_label_1
_geom_torsion_atom_site_label_2
_geom_torsion_atom_site_label_3
_geom_torsion_atom_site_label_4
_geom_torsion_site_symmetry_1
_geom_torsion_site_symmetry_2
_geom_torsion_site_symmetry_3
_geom_torsion_site_symmetry_4
_geom_torsion
_geom_torsion_publ_flag
Cu1 O1 C7 O2 . . . . 5.8(3) ?
Cu1 O1 C7 C8 . . . . -174.58(16) ?
Cu1 O3 C10 O4 1_655 . . . 7.5(3) ?
Cu1 O3 C10 C9 1_655 . . . -171.00(18) ?
Cu1 O4 C10 O3 1_655 . . . -6.2(2) ?
Cu1 O4 C10 C9 1_655 . . . 172.3(2) ?
Cu1 N1 C3 C4 . . . . 49.0(13) ?
Cu1 N1 C3A C4A . . . . -32.7(14) ?
Cu1 N2 C4 C3 . . . . 40.1(15) ?
Cu1 N2 C4A C3A . . . . -45.4(15) ?
O1 C7 C8 C9 . . . . -168.5(2) ?
O2 C7 C8 C9 . . . . 11.1(3) ?
N1 C3 C4 N2 . . . . -60.5(18) ?
N1 C3A C4A N2 . . . . 54.0(19) ?
C1 N1 C3 C4 . . . . -76.7(11) ?
C1 N1 C3A C4A . . . . -145.2(12) ?
C2 N1 C3 C4 . . . . 166.6(11) ?
C2 N1 C3A C4A . . . . 97.2(12) ?
C5 N2 C4 C3 . . . . -84.0(12) ?
C5 N2 C4A C3A . . . . -155.7(13) ?
C6 N2 C4 C3 . . . . 157.9(13) ?
C6 N2 C4A C3A . . . . 87.1(12) ?
C7 C8 C9 C10 . . . . 65.1(3) ?
C8 C9 C10 Cu1 . . . 1_655 169.4(6) ?
C8 C9 C10 O3 . . . . -160.5(2) ?
C8 C9 C10 O4 . . . . 20.9(3) ?

_cod_database_fobs_code 2243433
